data_7056398
loop_
_publ_author_name
'Sanyal, Ria'
'Ketkov, Sergey Yu.'
'Purkait, Suranjana'
'Mautner, Franz Andreas'
'Zhigulin, Grigory'
'Das, Debasis'

_publ_section_title
;
 Nuclearity dependent solvent contribution on the catechol oxidase
 activity of novel Copper(II) complexes derived from Mannich-base ligand
 platforms: synthesis, crystal structure and mechanism
;
_journal_name_full 'New J. Chem.'
_journal_paper_doi 10.1039/C7NJ00425G
_journal_year 2017
_chemical_formula_moiety 'C28 H44 Cl2 Cu2 N2 O6'
_chemical_formula_sum 'C28 H44 Cl2 Cu2 N2 O6'
_chemical_formula_weight 702.63
_chemical_name_common '[Cu(L)Cl]2 (complex 5)'
_space_group_crystal_system monoclinic
_space_group_IT_number 14
_space_group_name_Hall '-P 2yn'
_space_group_name_H-M_alt 'P 1 21/n 1'
_symmetry_space_group_name_Hall '-P 2yn'
_symmetry_space_group_name_H-M 'P 1 21/n 1'
_atom_sites_solution_hydrogens geom
_audit_creation_method SHELXL-2016/6
_audit_update_record
;
2017-06-22 deposited with the CCDC.
2017-07-05 downloaded from the CCDC.
;
_cell_angle_alpha 90
_cell_angle_beta 95.457(2)
_cell_angle_gamma 90
_cell_formula_units_Z 2
_cell_length_a 9.2173(6)
_cell_length_b 15.4782(10)
_cell_length_c 11.0439(7)
_cell_measurement_reflns_used 2000
_cell_measurement_temperature 296(2)
_cell_measurement_theta_max 27.80
_cell_measurement_theta_min 2.30
_cell_volume 1568.46(17)
_computing_cell_refinement 'Bruker SAINT'
_computing_data_collection 'Bruker APEX2'
_computing_data_reduction 'Bruker SAINT'
_computing_molecular_graphics 'Bruker SHELXTL'
_computing_publication_material 'Bruker SHELXTL'
_computing_structure_refinement 'SHELXL-2016/6 (Sheldrick, 2016)'
_diffrn_ambient_temperature 296(2)
_diffrn_measured_fraction_theta_full 0.995
_diffrn_measured_fraction_theta_max 0.972
_diffrn_measurement_device_type 'Bruker APEX-II CCD'
_diffrn_measurement_method \w-scans
_diffrn_radiation_type MoK\a
_diffrn_radiation_wavelength 0.71073
_diffrn_reflns_av_R_equivalents 0.0386
_diffrn_reflns_av_unetI/netI 0.0337
_diffrn_reflns_Laue_measured_fraction_full 0.995
_diffrn_reflns_Laue_measured_fraction_max 0.972
_diffrn_reflns_limit_h_max 10
_diffrn_reflns_limit_h_min -11
_diffrn_reflns_limit_k_max 19
_diffrn_reflns_limit_k_min -20
_diffrn_reflns_limit_l_max 14
_diffrn_reflns_limit_l_min -14
_diffrn_reflns_number 18252
_diffrn_reflns_point_group_measured_fraction_full 0.995
_diffrn_reflns_point_group_measured_fraction_max 0.972
_diffrn_reflns_theta_full 25.242
_diffrn_reflns_theta_max 27.868
_diffrn_reflns_theta_min 2.272
_exptl_absorpt_coefficient_mu 1.568
_exptl_absorpt_correction_T_max 0.7764
_exptl_absorpt_correction_T_min 0.6591
_exptl_absorpt_correction_type multi-scan
_exptl_absorpt_process_details SADABS
_exptl_crystal_colour green
_exptl_crystal_density_diffrn 1.488
_exptl_crystal_description prism
_exptl_crystal_F_000 732
_exptl_crystal_size_max 0.290
_exptl_crystal_size_mid 0.250
_exptl_crystal_size_min 0.170
_refine_diff_density_max 1.123
_refine_diff_density_min -0.834
_refine_diff_density_rms 0.102
_refine_ls_extinction_method none
_refine_ls_goodness_of_fit_ref 1.068
_refine_ls_hydrogen_treatment constr
_refine_ls_matrix_type full
_refine_ls_number_parameters 184
_refine_ls_number_reflns 3633
_refine_ls_number_restraints 0
_refine_ls_restrained_S_all 1.068
_refine_ls_R_factor_all 0.0784
_refine_ls_R_factor_gt 0.0511
_refine_ls_shift/su_max 0.000
_refine_ls_shift/su_mean 0.000
_refine_ls_structure_factor_coef Fsqd
_refine_ls_weighting_details 'w=1/[\s^2^(Fo^2^)+(0.0749P)^2^+2.6033P] where P=(Fo^2^+2Fc^2^)/3'
_refine_ls_weighting_scheme calc
_refine_ls_wR_factor_gt 0.1302
_refine_ls_wR_factor_ref 0.1537
_reflns_Friedel_coverage 0.000
_reflns_number_gt 2648
_reflns_number_total 3633
_reflns_threshold_expression 'I > 2\s(I)'
_cod_data_source_file c7nj00425g3.cif
_cod_data_source_block dd502a
_cod_database_code 7056398
_shelx_shelxl_version_number 2016/6
_shelx_space_group_comment
;
The symmetry employed for this shelxl refinement is uniquely defined
by the following loop, which should always be used as a source of
symmetry information in preference to the above space-group names.
They are only intended as comments.
;
_shelx_estimated_absorpt_t_min 0.659
_shelx_estimated_absorpt_t_max 0.776

loop_
_space_group_symop_operation_xyz
'x, y, z'
'-x+1/2, y+1/2, -z+1/2'
'-x, -y, -z'
'x-1/2, -y-1/2, z-1/2'

loop_
_atom_site_label
_atom_site_type_symbol
_atom_site_fract_x
_atom_site_fract_y
_atom_site_fract_z
_atom_site_U_iso_or_equiv
_atom_site_adp_type
_atom_site_occupancy
_atom_site_site_symmetry_order
_atom_site_calc_flag
_atom_site_refinement_flags_posn
_atom_site_refinement_flags_adp
Cu1 Cu 0.94875(5) 0.91262(2) -0.05504(4) 0.03404(17) Uani 1 1 d . .
Cl1 Cl 0.92334(13) 0.86799(7) -0.24871(9) 0.0499(3) Uani 1 1 d . .
O1 O 0.9156(3) 0.99243(16) 0.0777(3) 0.0404(6) Uani 1 1 d . .
O3 O 1.1267(3) 0.81653(18) 0.0266(3) 0.0469(7) Uani 1 1 d . .
N1 N 0.8263(3) 0.81664(17) 0.0127(3) 0.0328(6) Uani 1 1 d . .
O2 O 0.6105(4) 0.66977(19) -0.1048(3) 0.0571(8) Uani 1 1 d . .
C1 C 1.2476(5) 0.8402(4) 0.1095(5) 0.0630(13) Uani 1 1 d . .
H1A H 1.214798 0.851427 0.187885 0.095 Uiso 1 1 calc R U
H1B H 1.292397 0.891173 0.080510 0.095 Uiso 1 1 calc R U
H1C H 1.317136 0.793848 0.115957 0.095 Uiso 1 1 calc R U
C2 C 1.0595(4) 0.7372(2) 0.0545(4) 0.0389(8) Uani 1 1 d . .
H2A H 1.058113 0.731766 0.141884 0.047 Uiso 1 1 calc R U
H2B H 1.114821 0.689217 0.026070 0.047 Uiso 1 1 calc R U
C3 C 0.9060(5) 0.7348(2) -0.0059(4) 0.0404(9) Uani 1 1 d . .
H3A H 0.908668 0.724838 -0.092397 0.048 Uiso 1 1 calc R U
H3B H 0.854068 0.686993 0.026987 0.048 Uiso 1 1 calc R U
C4 C 0.6785(4) 0.8156(3) -0.0556(4) 0.0423(9) Uani 1 1 d . .
H4A H 0.690865 0.815883 -0.141860 0.051 Uiso 1 1 calc R U
H4B H 0.629419 0.868908 -0.037779 0.051 Uiso 1 1 calc R U
C5 C 0.5784(5) 0.7408(3) -0.0311(4) 0.0511(10) Uani 1 1 d . .
H5A H 0.592711 0.724676 0.054088 0.061 Uiso 1 1 calc R U
H5B H 0.477468 0.757992 -0.049536 0.061 Uiso 1 1 calc R U
C6 C 0.5397(7) 0.5927(3) -0.0726(6) 0.0723(16) Uani 1 1 d . .
H6A H 0.580191 0.573848 0.006306 0.108 Uiso 1 1 calc R U
H6B H 0.553685 0.548538 -0.131468 0.108 Uiso 1 1 calc R U
H6C H 0.437343 0.603498 -0.070892 0.108 Uiso 1 1 calc R U
C7 C 0.8164(4) 0.8306(2) 0.1453(3) 0.0374(8) Uani 1 1 d . .
H7A H 0.914142 0.831872 0.186467 0.045 Uiso 1 1 calc R U
H7B H 0.765652 0.781973 0.177284 0.045 Uiso 1 1 calc R U
C8 C 0.7390(4) 0.9125(2) 0.1736(3) 0.0343(8) Uani 1 1 d . .
C9 C 0.7963(4) 0.9917(2) 0.1412(3) 0.0344(8) Uani 1 1 d . .
C10 C 0.6134(5) 0.9110(2) 0.2366(4) 0.0417(9) Uani 1 1 d . .
H10 H 0.575063 0.857978 0.257211 0.050 Uiso 1 1 calc R U
C11 C 0.5453(5) 0.9859(3) 0.2689(4) 0.0453(9) Uani 1 1 d . .
C12 C 0.6054(5) 1.0638(3) 0.2375(4) 0.0426(9) Uani 1 1 d . .
H12 H 0.562116 1.115095 0.259189 0.051 Uiso 1 1 calc R U
C13 C 0.7286(5) 1.0673(2) 0.1742(4) 0.0411(9) Uani 1 1 d . .
H13 H 0.766168 1.120561 0.153907 0.049 Uiso 1 1 calc R U
C14 C 0.4099(5) 0.9846(3) 0.3360(5) 0.0603(13) Uani 1 1 d . .
H14A H 0.424284 1.021122 0.406442 0.090 Uiso 1 1 calc R U
H14B H 0.391072 0.926608 0.360891 0.090 Uiso 1 1 calc R U
H14C H 0.328484 1.005370 0.283394 0.090 Uiso 1 1 calc R U

loop_
_atom_site_aniso_label
_atom_site_aniso_U_11
_atom_site_aniso_U_22
_atom_site_aniso_U_33
_atom_site_aniso_U_23
_atom_site_aniso_U_13
_atom_site_aniso_U_12
Cu1 0.0438(3) 0.0205(2) 0.0389(3) -0.00243(16) 0.00964(19) -0.00435(17)
Cl1 0.0661(7) 0.0445(5) 0.0403(5) -0.0058(4) 0.0108(5) -0.0116(5)
O1 0.0485(16) 0.0252(12) 0.0504(16) -0.0072(11) 0.0198(13) -0.0074(11)
O3 0.0483(17) 0.0383(14) 0.0536(17) 0.0100(13) 0.0026(13) -0.0024(12)
N1 0.0402(17) 0.0192(12) 0.0398(16) -0.0017(11) 0.0071(13) -0.0015(11)
O2 0.067(2) 0.0409(16) 0.067(2) -0.0135(14) 0.0234(16) -0.0231(14)
C1 0.052(3) 0.076(3) 0.060(3) 0.009(3) 0.001(2) -0.008(2)
C2 0.045(2) 0.0259(17) 0.046(2) 0.0058(15) 0.0084(17) 0.0047(15)
C3 0.053(2) 0.0211(16) 0.049(2) 0.0002(15) 0.0141(18) 0.0001(15)
C4 0.043(2) 0.0344(19) 0.050(2) -0.0019(17) 0.0050(18) -0.0045(16)
C5 0.050(3) 0.046(2) 0.059(3) -0.008(2) 0.014(2) -0.0124(19)
C6 0.089(4) 0.049(3) 0.080(4) -0.004(2) 0.014(3) -0.033(3)
C7 0.046(2) 0.0265(16) 0.040(2) 0.0039(14) 0.0075(16) -0.0009(15)
C8 0.040(2) 0.0281(17) 0.0364(19) -0.0034(14) 0.0096(15) -0.0027(14)
C9 0.041(2) 0.0289(16) 0.0347(19) -0.0013(14) 0.0098(15) -0.0038(14)
C10 0.047(2) 0.0331(19) 0.046(2) 0.0014(16) 0.0112(18) -0.0098(16)
C11 0.046(2) 0.041(2) 0.050(2) -0.0020(18) 0.0106(19) 0.0007(17)
C12 0.048(2) 0.0316(18) 0.050(2) -0.0067(16) 0.0133(18) 0.0031(16)
C13 0.049(2) 0.0287(17) 0.047(2) -0.0006(16) 0.0152(18) -0.0036(16)
C14 0.049(3) 0.055(3) 0.081(4) -0.009(2) 0.027(2) -0.003(2)

loop_
_atom_type_symbol
_atom_type_description
_atom_type_scat_dispersion_real
_atom_type_scat_dispersion_imag
_atom_type_scat_source
C C 0.0033 0.0016 'International Tables Vol C Tables 4.2.6.8 and 6.1.1.4'
H H 0.0000 0.0000 'International Tables Vol C Tables 4.2.6.8 and 6.1.1.4'
N N 0.0061 0.0033 'International Tables Vol C Tables 4.2.6.8 and 6.1.1.4'
O O 0.0106 0.0060 'International Tables Vol C Tables 4.2.6.8 and 6.1.1.4'
Cl Cl 0.1484 0.1585 'International Tables Vol C Tables 4.2.6.8 and 6.1.1.4'
Cu Cu 0.3201 1.2651 'International Tables Vol C Tables 4.2.6.8 and 6.1.1.4'

loop_
_geom_angle_atom_site_label_1
_geom_angle_atom_site_label_2
_geom_angle_atom_site_label_3
_geom_angle
_geom_angle_site_symmetry_1
_geom_angle_site_symmetry_3
O1 Cu1 O1 76.71(12) 3_775 .
O1 Cu1 N1 165.86(12) 3_775 .
O1 Cu1 N1 93.06(11) . .
O1 Cu1 Cl1 96.85(9) 3_775 .
O1 Cu1 Cl1 153.91(9) . .
N1 Cu1 Cl1 96.54(9) . .
O1 Cu1 O3 95.38(11) 3_775 .
O1 Cu1 O3 105.45(12) . .
N1 Cu1 O3 77.76(11) . .
Cl1 Cu1 O3 100.29(8) . .
C9 O1 Cu1 129.0(2) . 3_775
C9 O1 Cu1 124.8(2) . .
Cu1 O1 Cu1 103.29(12) 3_775 .
C1 O3 C2 114.4(3) . .
C1 O3 Cu1 124.4(3) . .
C2 O3 Cu1 109.2(2) . .
C3 N1 C7 109.6(3) . .
C3 N1 C4 111.1(3) . .
C7 N1 C4 111.0(3) . .
C3 N1 Cu1 105.7(2) . .
C7 N1 Cu1 109.9(2) . .
C4 N1 Cu1 109.3(2) . .
C5 O2 C6 112.5(4) . .
O3 C1 H1A 109.5 . .
O3 C1 H1B 109.5 . .
H1A C1 H1B 109.5 . .
O3 C1 H1C 109.5 . .
H1A C1 H1C 109.5 . .
H1B C1 H1C 109.5 . .
O3 C2 C3 109.6(3) . .
O3 C2 H2A 109.7 . .
C3 C2 H2A 109.7 . .
O3 C2 H2B 109.7 . .
C3 C2 H2B 109.7 . .
H2A C2 H2B 108.2 . .
N1 C3 C2 111.9(3) . .
N1 C3 H3A 109.2 . .
C2 C3 H3A 109.2 . .
N1 C3 H3B 109.2 . .
C2 C3 H3B 109.2 . .
H3A C3 H3B 107.9 . .
N1 C4 C5 117.3(3) . .
N1 C4 H4A 108.0 . .
C5 C4 H4A 108.0 . .
N1 C4 H4B 108.0 . .
C5 C4 H4B 108.0 . .
H4A C4 H4B 107.2 . .
O2 C5 C4 109.0(4) . .
O2 C5 H5A 109.9 . .
C4 C5 H5A 109.9 . .
O2 C5 H5B 109.9 . .
C4 C5 H5B 109.9 . .
H5A C5 H5B 108.3 . .
O2 C6 H6A 109.5 . .
O2 C6 H6B 109.5 . .
H6A C6 H6B 109.5 . .
O2 C6 H6C 109.5 . .
H6A C6 H6C 109.5 . .
H6B C6 H6C 109.5 . .
N1 C7 C8 113.7(3) . .
N1 C7 H7A 108.8 . .
C8 C7 H7A 108.8 . .
N1 C7 H7B 108.8 . .
C8 C7 H7B 108.8 . .
H7A C7 H7B 107.7 . .
C9 C8 C10 119.4(3) . .
C9 C8 C7 119.3(3) . .
C10 C8 C7 121.3(3) . .
O1 C9 C13 122.2(3) . .
O1 C9 C8 119.0(3) . .
C13 C9 C8 118.8(3) . .
C11 C10 C8 121.9(3) . .
C11 C10 H10 119.0 . .
C8 C10 H10 119.0 . .
C10 C11 C12 117.7(4) . .
C10 C11 C14 122.1(4) . .
C12 C11 C14 120.2(4) . .
C11 C12 C13 121.7(4) . .
C11 C12 H12 119.2 . .
C13 C12 H12 119.2 . .
C12 C13 C9 120.5(3) . .
C12 C13 H13 119.8 . .
C9 C13 H13 119.8 . .
C11 C14 H14A 109.5 . .
C11 C14 H14B 109.5 . .
H14A C14 H14B 109.5 . .
C11 C14 H14C 109.5 . .
H14A C14 H14C 109.5 . .
H14B C14 H14C 109.5 . .

loop_
_geom_bond_atom_site_label_1
_geom_bond_atom_site_label_2
_geom_bond_distance
_geom_bond_site_symmetry_2
Cu1 O1 1.961(3) 3_775
Cu1 O1 1.963(3) .
Cu1 N1 2.049(3) .
Cu1 Cl1 2.2386(11) .
Cu1 O3 2.331(3) .
O1 C9 1.359(5) .
O3 C1 1.421(6) .
O3 C2 1.422(5) .
N1 C3 1.489(4) .
N1 C7 1.491(5) .
N1 C4 1.494(5) .
O2 C5 1.416(5) .
O2 C6 1.422(5) .
C1 H1A 0.9600 .
C1 H1B 0.9600 .
C1 H1C 0.9600 .
C2 C3 1.506(6) .
C2 H2A 0.9700 .
C2 H2B 0.9700 .
C3 H3A 0.9700 .
C3 H3B 0.9700 .
C4 C5 1.520(6) .
C4 H4A 0.9700 .
C4 H4B 0.9700 .
C5 H5A 0.9700 .
C5 H5B 0.9700 .
C6 H6A 0.9600 .
C6 H6B 0.9600 .
C6 H6C 0.9600 .
C7 C8 1.503(5) .
C7 H7A 0.9700 .
C7 H7B 0.9700 .
C8 C9 1.395(5) .
C8 C10 1.406(6) .
C9 C13 1.391(5) .
C10 C11 1.382(6) .
C10 H10 0.9300 .
C11 C12 1.384(6) .
C11 C14 1.511(6) .
C12 C13 1.390(6) .
C12 H12 0.9300 .
C13 H13 0.9300 .
C14 H14A 0.9600 .
C14 H14B 0.9600 .
C14 H14C 0.9600 .

loop_
_geom_torsion_atom_site_label_1
_geom_torsion_atom_site_label_2
_geom_torsion_atom_site_label_3
_geom_torsion_atom_site_label_4
_geom_torsion
_geom_torsion_site_symmetry_1
C1 O3 C2 C3 158.7(4) .
Cu1 O3 C2 C3 14.0(4) .
C7 N1 C3 C2 -61.2(4) .
C4 N1 C3 C2 175.7(3) .
Cu1 N1 C3 C2 57.2(3) .
O3 C2 C3 N1 -46.7(4) .
C3 N1 C4 C5 55.3(5) .
C7 N1 C4 C5 -67.0(4) .
Cu1 N1 C4 C5 171.6(3) .
C6 O2 C5 C4 169.8(4) .
N1 C4 C5 O2 -84.5(5) .
C3 N1 C7 C8 179.3(3) .
C4 N1 C7 C8 -57.6(4) .
Cu1 N1 C7 C8 63.6(3) .
N1 C7 C8 C9 -61.5(5) .
N1 C7 C8 C10 121.2(4) .
Cu1 O1 C9 C13 18.0(5) 3_775
Cu1 O1 C9 C13 -139.3(3) .
Cu1 O1 C9 C8 -162.4(3) 3_775
Cu1 O1 C9 C8 40.3(5) .
C10 C8 C9 O1 -178.4(4) .
C7 C8 C9 O1 4.2(5) .
C10 C8 C9 C13 1.2(6) .
C7 C8 C9 C13 -176.2(4) .
C9 C8 C10 C11 -0.7(6) .
C7 C8 C10 C11 176.6(4) .
C8 C10 C11 C12 -0.3(6) .
C8 C10 C11 C14 179.7(4) .
C10 C11 C12 C13 0.9(7) .
C14 C11 C12 C13 -179.1(4) .
C11 C12 C13 C9 -0.4(7) .
O1 C9 C13 C12 179.0(4) .
C8 C9 C13 C12 -0.6(6) .
